data_7706774
loop_
_publ_author_name
'Xing, Tian'
'Prior, Timothy J.'
'Chen, Kai'
'Redshaw, Carl'

_publ_section_title
;
 Titanium complexes bearing oxa- and azacalix[4, 6]arenes: structural
 studies and use in the ring opening homo-/co-polymerization of cyclic
 esters.
;
_journal_issue 12
_journal_name_full 'Dalton transactions (Cambridge, England : 2003)'
_journal_page_first 4396
_journal_page_last 4407
_journal_paper_doi 10.1039/d1dt00189b
_journal_volume 50
_journal_year 2021
_chemical_formula_moiety
;   
 C54 H59 F14 N3 O6 Ti4 [+ solvent]
;
_chemical_formula_sum 'C54 H59 F14 N3 O6 Ti4'
_chemical_formula_weight 1303.64
_space_group_crystal_system monoclinic
_space_group_IT_number 14
_space_group_name_Hall '-P 2ybc'
_space_group_name_H-M_alt 'P 1 21/c 1'
_atom_sites_solution_hydrogens geom
_audit_creation_method SHELXL-2018/3
_audit_update_record
;
2021-02-24 deposited with the CCDC.	2021-03-05 downloaded from the CCDC.
;
_cell_angle_alpha 90
_cell_angle_beta 102.3810(10)
_cell_angle_gamma 90
_cell_formula_units_Z 4
_cell_length_a 16.1213(2)
_cell_length_b 22.8130(2)
_cell_length_c 17.0185(2)
_cell_measurement_reflns_used 28774
_cell_measurement_temperature 100(2)
_cell_measurement_theta_max 70.168
_cell_measurement_theta_min 3.388
_cell_volume 6113.42(12)
_computing_cell_refinement 'CrysAlisPro 1.171.40.82a (Rigaku OD, 2020)'
_computing_data_collection 'CrysAlisPro 1.171.40.82a (Rigaku OD, 2020)'
_computing_data_reduction 'CrysAlisPro 1.171.40.82a (Rigaku OD, 2020)'
_computing_molecular_graphics 'Olex2; Mercury'
_computing_publication_material 'CIFTAB, WinGX'
_computing_structure_refinement 'SHELXL-2018/3 (Sheldrick, 2018)'
_computing_structure_solution 'SHELXT 2018/2 (Sheldrick, 2018)'
_diffrn_ambient_temperature 100(2)
_diffrn_detector_area_resol_mean 10.000
_diffrn_measured_fraction_theta_full 0.992
_diffrn_measured_fraction_theta_max 0.974
_diffrn_measurement_device_type 'XtaLAB AFC11 (RCD3): quarter-chi single'
_diffrn_measurement_method \w-scan
_diffrn_radiation_type CuK\a
_diffrn_radiation_wavelength 1.54178
_diffrn_reflns_av_R_equivalents 0.0415
_diffrn_reflns_av_unetI/netI 0.0263
_diffrn_reflns_Laue_measured_fraction_full 0.992
_diffrn_reflns_Laue_measured_fraction_max 0.974
_diffrn_reflns_limit_h_max 19
_diffrn_reflns_limit_h_min -19
_diffrn_reflns_limit_k_max 27
_diffrn_reflns_limit_k_min -26
_diffrn_reflns_limit_l_max 20
_diffrn_reflns_limit_l_min -20
_diffrn_reflns_number 55456
_diffrn_reflns_point_group_measured_fraction_full 0.992
_diffrn_reflns_point_group_measured_fraction_max 0.974
_diffrn_reflns_theta_full 67.679
_diffrn_reflns_theta_max 70.413
_diffrn_reflns_theta_min 3.938
_diffrn_source 'Rotating-anode X-ray tube'
_exptl_absorpt_coefficient_mu 5.091
_exptl_absorpt_correction_T_max 1.000
_exptl_absorpt_correction_T_min 0.6143
_exptl_absorpt_correction_type multi-scan
_exptl_absorpt_process_details
;
CrysAlisPro 1.171.40.82a (Rigaku Oxford Diffraction, 2020)
Empirical absorption correction using spherical harmonics,
implemented in SCALE3 ABSPACK scaling algorithm.
;
_exptl_crystal_colour red
_exptl_crystal_density_diffrn 1.416
_exptl_crystal_description block
_exptl_crystal_F_000 2664
_exptl_crystal_size_max 0.150
_exptl_crystal_size_mid 0.080
_exptl_crystal_size_min 0.050
_platon_squeeze_details
;
140e per cell equates to about 6 MeCN per cell. 
Thus 1.5 per formula unit.
;
_refine_diff_density_max 1.499
_refine_diff_density_min -0.518
_refine_diff_density_rms 0.093
_refine_ls_extinction_method none
_refine_ls_goodness_of_fit_ref 1.017
_refine_ls_hydrogen_treatment constr
_refine_ls_matrix_type full
_refine_ls_number_parameters 741
_refine_ls_number_reflns 11386
_refine_ls_number_restraints 3
_refine_ls_restrained_S_all 1.017
_refine_ls_R_factor_all 0.0705
_refine_ls_R_factor_gt 0.0637
_refine_ls_shift/su_max 0.001
_refine_ls_shift/su_mean 0.000
_refine_ls_structure_factor_coef Fsqd
_refine_ls_weighting_details 'w=1/[\s^2^(Fo^2^)+(0.1262P)^2^+4.0039P] where P=(Fo^2^+2Fc^2^)/3'
_refine_ls_weighting_scheme calc
_refine_ls_wR_factor_gt 0.1701
_refine_ls_wR_factor_ref 0.1784
_reflns_Friedel_coverage 0.000
_reflns_number_gt 9819
_reflns_number_total 11386
_reflns_threshold_expression 'I > 2\s(I)'
_cod_data_source_file d1dt00189b2.cif
_cod_data_source_block 3
_cod_depositor_comments 'Adding full bibliography for 7706773--7706779.cif.'
_cod_original_sg_symbol_H-M 'P 21/c'
_cod_database_code 7706774
_shelx_shelxl_version_number 2018/3
_shelx_space_group_comment
;
The symmetry employed for this shelxl refinement is uniquely defined
by the following loop, which should always be used as a source of
symmetry information in preference to the above space-group names.
They are only intended as comments.
;
_platon_squeeze_void_probe_radius 1.20
_shelx_estimated_absorpt_t_min 0.516
_shelx_estimated_absorpt_t_max 0.785

loop_
_space_group_symop_operation_xyz
'x, y, z'
'-x, y+1/2, -z+1/2'
'-x, -y, -z'
'x, -y-1/2, z-1/2'

loop_
_atom_site_label
_atom_site_type_symbol
_atom_site_fract_x
_atom_site_fract_y
_atom_site_fract_z
_atom_site_U_iso_or_equiv
_atom_site_adp_type
_atom_site_occupancy
_atom_site_site_symmetry_order
_atom_site_calc_flag
_atom_site_refinement_flags_posn
_atom_site_refinement_flags_adp
_atom_site_refinement_flags_occupancy
_atom_site_disorder_assembly
_atom_site_disorder_group
Ti1 Ti 0.56081(4) 0.29990(2) 0.69342(3) 0.03454(15) Uani 1 1 d . . . . .
Ti2 Ti 0.40633(4) 0.37327(2) 0.80807(3) 0.03776(16) Uani 1 1 d . . . . .
Ti3 Ti 0.42430(4) 0.43334(2) 0.60026(3) 0.03291(15) Uani 1 1 d . . . . .
Ti4 Ti 0.31830(4) 0.28382(3) 0.61584(4) 0.04074(16) Uani 1 1 d . . . . .
O1 O 0.54672(15) 0.54334(10) 0.78137(13) 0.0418(5) Uani 1 1 d . . . . .
H1 H 0.540754 0.510556 0.758380 0.063 Uiso 1 1 calc DR U . . .
O2 O 0.65393(15) 0.33453(10) 0.74606(13) 0.0407(5) Uani 1 1 d . . . . .
O3 O 0.60817(14) 0.27261(9) 0.61245(13) 0.0379(5) Uani 1 1 d . . . . .
O4 O 0.43733(14) 0.42774(9) 0.49638(13) 0.0354(5) Uani 1 1 d . . . . .
O5 O 0.33454(14) 0.48210(10) 0.58490(13) 0.0389(5) Uani 1 1 d D . . . .
O6 O 0.35405(14) 0.55227(10) 0.73248(14) 0.0409(5) Uani 1 1 d . . . . .
H6 H 0.342832 0.526987 0.695852 0.061 Uiso 1 1 calc DR U . . .
F1 F 0.56801(13) 0.23212(8) 0.75246(11) 0.0445(4) Uani 1 1 d . . . . .
F2 F 0.44312(12) 0.27237(8) 0.63719(11) 0.0403(4) Uani 1 1 d . . . . .
F3 F 0.50106(12) 0.33355(8) 0.77699(10) 0.0397(4) Uani 1 1 d . . . . .
F4 F 0.40501(14) 0.32043(9) 0.88487(12) 0.0479(5) Uani 1 1 d . . . . .
F5 F 0.47645(14) 0.42286(9) 0.87040(12) 0.0489(5) Uani 1 1 d . . . . .
F6 F 0.30987(13) 0.40834(9) 0.81397(12) 0.0504(5) Uani 1 1 d . . . . .
F7 F 0.50661(11) 0.48718(8) 0.63903(10) 0.0374(4) Uani 1 1 d . . . . .
F8 F 0.41210(12) 0.42282(8) 0.71473(10) 0.0382(4) Uani 1 1 d . . . . .
F9 F 0.34884(12) 0.36277(8) 0.58240(11) 0.0390(4) Uani 1 1 d . . . . .
F10 F 0.21132(14) 0.30644(10) 0.60489(13) 0.0554(5) Uani 1 1 d . . . . .
F11 F 0.30809(15) 0.21416(9) 0.65848(13) 0.0532(5) Uani 1 1 d . . . . .
F12 F 0.34211(13) 0.31906(9) 0.72549(11) 0.0442(4) Uani 1 1 d . . . . .
F13 F 0.30879(14) 0.25887(9) 0.51548(12) 0.0507(5) Uani 1 1 d . . . . .
F14 F 0.51706(11) 0.37167(7) 0.63029(10) 0.0364(4) Uani 1 1 d . . . . .
C1 C 0.5332(2) 0.62608(14) 0.8910(2) 0.0420(7) Uani 1 1 d . . . . .
H1A H 0.536674 0.650945 0.844123 0.050 Uiso 1 1 calc R U . . .
H1B H 0.536735 0.651929 0.938321 0.050 Uiso 1 1 calc R U . . .
C2 C 0.6060(2) 0.58345(14) 0.9065(2) 0.0395(7) Uani 1 1 d . . . . .
C3 C 0.6100(2) 0.53994(14) 0.84952(19) 0.0370(7) Uani 1 1 d . . . . .
C4 C 0.6708(2) 0.49575(15) 0.8650(2) 0.0396(7) Uani 1 1 d . . . . .
C5 C 0.7308(2) 0.49883(16) 0.9380(2) 0.0424(7) Uani 1 1 d . . . . .
H5 H 0.772215 0.468721 0.950651 0.051 Uiso 1 1 calc R U . . .
C6 C 0.7318(2) 0.54404(16) 0.9922(2) 0.0426(7) Uani 1 1 d . . . . .
C7 C 0.6679(2) 0.58578(15) 0.9766(2) 0.0428(7) Uani 1 1 d . . . . .
H7 H 0.666547 0.616223 1.014416 0.051 Uiso 1 1 calc R U . . .
C8 C 0.8010(3) 0.5466(2) 1.0677(2) 0.0577(10) Uani 1 1 d . . . . .
H8A H 0.779939 0.529871 1.112728 0.087 Uiso 1 1 calc R U . . .
H8B H 0.817555 0.587551 1.079710 0.087 Uiso 1 1 calc R U . . .
H8C H 0.850320 0.524216 1.059610 0.087 Uiso 1 1 calc R U . . .
C9 C 0.6659(2) 0.44473(15) 0.8080(2) 0.0452(8) Uani 1 1 d . . . . .
H9A H 0.626424 0.415720 0.823181 0.054 Uiso 1 1 calc R U . . .
H9B H 0.639003 0.459189 0.753622 0.054 Uiso 1 1 calc DR U . . .
C10 C 0.7450(2) 0.41228(15) 0.8007(2) 0.0412(7) Uani 1 1 d . . . . .
C11 C 0.7341(2) 0.35659(15) 0.76590(19) 0.0388(7) Uani 1 1 d . . . . .
C12 C 0.8008(2) 0.32288(15) 0.75068(19) 0.0409(7) Uani 1 1 d . . . . .
C13 C 0.8823(2) 0.34670(16) 0.7705(2) 0.0445(8) Uani 1 1 d . . . . .
H13 H 0.929116 0.324436 0.761260 0.053 Uiso 1 1 calc R U . . .
C14 C 0.8962(2) 0.40259(17) 0.8036(2) 0.0460(8) Uani 1 1 d . . . . .
C15 C 0.9837(3) 0.4289(2) 0.8222(3) 0.0651(11) Uani 1 1 d . . . . .
H15A H 0.983833 0.465083 0.791275 0.098 Uiso 1 1 calc R U . . .
H15B H 1.024146 0.400979 0.807663 0.098 Uiso 1 1 calc R U . . .
H15C H 1.000176 0.437664 0.879817 0.098 Uiso 1 1 calc R U . . .
C16 C 0.8274(2) 0.43440(16) 0.8184(2) 0.0442(8) Uani 1 1 d . . . . .
H16 H 0.837047 0.472415 0.841381 0.053 Uiso 1 1 calc R U . . .
C17 C 0.7839(2) 0.26367(15) 0.7116(2) 0.0425(7) Uani 1 1 d . . . . .
H17A H 0.737182 0.244392 0.731163 0.051 Uiso 1 1 calc R U . . .
H17B H 0.835279 0.238991 0.727540 0.051 Uiso 1 1 calc R U . . .
C18 C 0.7601(2) 0.26777(14) 0.6202(2) 0.0392(7) Uani 1 1 d . . . . .
C19 C 0.6758(2) 0.27177(13) 0.57674(19) 0.0371(7) Uani 1 1 d . . . . .
C20 C 0.6582(2) 0.27159(14) 0.49195(19) 0.0392(7) Uani 1 1 d . . . . .
C21 C 0.7246(2) 0.26970(16) 0.4515(2) 0.0462(8) Uani 1 1 d . . . . .
H21 H 0.712268 0.269696 0.394354 0.055 Uiso 1 1 calc R U . . .
C22 C 0.8081(3) 0.26784(18) 0.4930(2) 0.0520(9) Uani 1 1 d . . . . .
C23 C 0.8240(2) 0.26627(16) 0.5768(2) 0.0471(8) Uani 1 1 d . . . . .
H23 H 0.881254 0.264058 0.605664 0.056 Uiso 1 1 calc R U . . .
C24 C 0.8796(3) 0.2663(3) 0.4486(3) 0.0704(13) Uani 1 1 d . . . . .
H24A H 0.872400 0.232395 0.412398 0.106 Uiso 1 1 calc R U . . .
H24B H 0.933930 0.263093 0.487411 0.106 Uiso 1 1 calc R U . . .
H24C H 0.878942 0.302352 0.417212 0.106 Uiso 1 1 calc R U . . .
C25 C 0.5681(2) 0.26961(14) 0.44758(19) 0.0390(7) Uani 1 1 d . . . . .
H25A H 0.536612 0.241827 0.475093 0.047 Uiso 1 1 calc R U . . .
H25B H 0.565865 0.254433 0.392674 0.047 Uiso 1 1 calc R U . . .
C26 C 0.4299(2) 0.31780(14) 0.4154(2) 0.0415(7) Uani 1 1 d . . . . .
H26A H 0.420916 0.286971 0.373513 0.050 Uiso 1 1 calc R U . . .
H26B H 0.409517 0.302040 0.462124 0.050 Uiso 1 1 calc R U . . .
C27 C 0.3760(2) 0.36932(14) 0.3834(2) 0.0383(7) Uani 1 1 d . . . . .
C28 C 0.3154(2) 0.36218(15) 0.3120(2) 0.0436(8) Uani 1 1 d . . . . .
H28 H 0.312860 0.326098 0.283700 0.052 Uiso 1 1 calc R U . . .
C29 C 0.2585(2) 0.40662(16) 0.2813(2) 0.0437(8) Uani 1 1 d . . . . .
C30 C 0.1909(3) 0.39696(18) 0.2058(2) 0.0521(9) Uani 1 1 d . . . . .
H30A H 0.212781 0.408970 0.158760 0.078 Uiso 1 1 calc R U . . .
H30B H 0.140605 0.420313 0.208533 0.078 Uiso 1 1 calc R U . . .
H30C H 0.175586 0.355346 0.201118 0.078 Uiso 1 1 calc R U . . .
C31 C 0.2669(2) 0.45982(15) 0.3217(2) 0.0421(7) Uani 1 1 d . . . . .
H31 H 0.229766 0.490970 0.300381 0.051 Uiso 1 1 calc R U . . .
C32 C 0.3277(2) 0.46956(14) 0.39243(19) 0.0367(7) Uani 1 1 d . . . . .
C33 C 0.38098(19) 0.42361(13) 0.42410(16) 0.0310(6) Uani 1 1 d . . . . .
C34 C 0.3347(2) 0.52921(14) 0.43198(19) 0.0371(7) Uani 1 1 d . . . . .
H34A H 0.333790 0.560053 0.390884 0.045 Uiso 1 1 calc R U . . .
H34B H 0.389173 0.532162 0.471818 0.045 Uiso 1 1 calc R U . . .
C35 C 0.2615(2) 0.53833(14) 0.47346(19) 0.0378(7) Uani 1 1 d . . . . .
C36 C 0.1890(2) 0.56861(15) 0.4367(2) 0.0416(7) Uani 1 1 d . . . . .
H36 H 0.187712 0.587528 0.386722 0.050 Uiso 1 1 calc R U . . .
C37 C 0.1186(2) 0.57208(16) 0.4707(2) 0.0455(8) Uani 1 1 d . . . . .
C38 C 0.0372(3) 0.6010(2) 0.4262(2) 0.0573(10) Uani 1 1 d . . . . .
H38A H 0.051125 0.633768 0.394002 0.086 Uiso 1 1 calc R U . . .
H38B H 0.005337 0.615676 0.465074 0.086 Uiso 1 1 calc R U . . .
H38C H 0.002640 0.572306 0.390658 0.086 Uiso 1 1 calc R U . . .
C39 C 0.1227(2) 0.54615(16) 0.5456(2) 0.0447(8) Uani 1 1 d . . . . .
H39 H 0.075127 0.548999 0.570111 0.054 Uiso 1 1 calc R U . . .
C40 C 0.1946(2) 0.51624(14) 0.5854(2) 0.0393(7) Uani 1 1 d . . . . .
C41 C 0.26310(19) 0.51214(13) 0.54839(19) 0.0360(7) Uani 1 1 d . . . . .
C42 C 0.1960(2) 0.48957(15) 0.6673(2) 0.0416(7) Uani 1 1 d . . . . .
H42A H 0.243915 0.461558 0.680568 0.050 Uiso 1 1 calc R U . . .
H42B H 0.142816 0.467355 0.664960 0.050 Uiso 1 1 calc R U . . .
C43 C 0.2052(2) 0.53507(15) 0.7337(2) 0.0408(7) Uani 1 1 d . . . . .
C44 C 0.1370(2) 0.55079(16) 0.7669(2) 0.0480(8) Uani 1 1 d . . . . .
H44 H 0.083346 0.533231 0.746290 0.058 Uiso 1 1 calc R U . . .
C45 C 0.1442(3) 0.59142(17) 0.8293(3) 0.0523(9) Uani 1 1 d . . . . .
C46 C 0.0687(3) 0.6069(2) 0.8645(3) 0.0706(12) Uani 1 1 d . . . . .
H46A H 0.088544 0.623256 0.918534 0.106 Uiso 1 1 calc R U . . .
H46B H 0.034979 0.571633 0.867683 0.106 Uiso 1 1 calc R U . . .
H46C H 0.033621 0.636030 0.830133 0.106 Uiso 1 1 calc R U . . .
C47 C 0.2229(2) 0.61641(16) 0.8585(2) 0.0482(8) Uani 1 1 d . . . . .
H47 H 0.229736 0.642833 0.902528 0.058 Uiso 1 1 calc R U . . .
C48 C 0.2923(2) 0.60376(14) 0.8247(2) 0.0414(7) Uani 1 1 d . . . . .
C49 C 0.2827(2) 0.56300(14) 0.7625(2) 0.0402(7) Uani 1 1 d . . . . .
C50 C 0.3750(2) 0.63460(14) 0.8533(2) 0.0439(8) Uani 1 1 d . . . . .
H50A H 0.371765 0.658446 0.901120 0.053 Uiso 1 1 calc R U . . .
H50B H 0.384716 0.661635 0.810622 0.053 Uiso 1 1 calc R U . . .
C51 C 0.4399(3) 0.55365(17) 0.9417(2) 0.0509(9) Uani 1 1 d . . . . .
H51A H 0.443589 0.576622 0.990959 0.076 Uiso 1 1 calc R U . . .
H51B H 0.485511 0.524409 0.950083 0.076 Uiso 1 1 calc DR U . . .
H51C H 0.384803 0.533782 0.928163 0.076 Uiso 1 1 calc R U . . .
C52 C 0.5583(2) 0.36970(15) 0.3870(2) 0.0425(7) Uani 1 1 d . . . . .
H52A H 0.543130 0.355125 0.331647 0.064 Uiso 1 1 calc R U . . .
H52B H 0.620266 0.371758 0.404338 0.064 Uiso 1 1 calc R U . . .
H52C H 0.534064 0.408857 0.389674 0.064 Uiso 1 1 calc R U . . .
C53 C 0.1515(3) 0.3804(2) 0.4467(3) 0.0676(12) Uani 1 1 d . . . . .
H53A H 0.209606 0.380584 0.437952 0.101 Uiso 1 1 calc R U . . .
H53B H 0.127962 0.340698 0.438032 0.101 Uiso 1 1 calc R U . . .
H53C H 0.151975 0.392703 0.501979 0.101 Uiso 1 1 calc R U . . .
C54 C 0.1000(3) 0.4201(2) 0.3913(3) 0.0679(12) Uani 1 1 d . . . . .
N1 N 0.44886(18) 0.59337(12) 0.87452(16) 0.0390(6) Uani 1 1 d . . . . .
H1C H 0.447806 0.568088 0.826317 0.047 Uiso 1 1 calc R U . . .
N2 N 0.52387(17) 0.32896(11) 0.44129(16) 0.0374(6) Uani 1 1 d . . . . .
H2 H 0.534942 0.346776 0.496236 0.045 Uiso 1 1 calc R U . . .
N3 N 0.0595(3) 0.4527(2) 0.3484(3) 0.0890(14) Uani 1 1 d . . . . .

loop_
_atom_site_aniso_label
_atom_site_aniso_U_11
_atom_site_aniso_U_22
_atom_site_aniso_U_33
_atom_site_aniso_U_23
_atom_site_aniso_U_13
_atom_site_aniso_U_12
Ti1 0.0451(3) 0.0291(3) 0.0283(3) 0.0016(2) 0.0053(2) 0.0019(2)
Ti2 0.0501(3) 0.0337(3) 0.0297(3) 0.0016(2) 0.0090(2) 0.0034(2)
Ti3 0.0407(3) 0.0286(3) 0.0277(3) 0.0012(2) 0.0036(2) 0.0004(2)
Ti4 0.0493(3) 0.0361(3) 0.0360(3) 0.0010(2) 0.0074(3) -0.0077(2)
O1 0.0489(13) 0.0403(12) 0.0322(11) -0.0055(9) 0.0001(10) 0.0036(10)
O2 0.0442(12) 0.0377(12) 0.0369(11) -0.0021(9) 0.0014(9) 0.0022(9)
O3 0.0486(12) 0.0322(11) 0.0320(11) 0.0012(8) 0.0068(9) 0.0049(9)
O4 0.0423(11) 0.0312(11) 0.0304(11) 0.0016(8) 0.0024(9) -0.0010(9)
O5 0.0430(12) 0.0371(11) 0.0342(11) 0.0031(9) 0.0033(9) 0.0012(9)
O6 0.0437(12) 0.0409(12) 0.0389(12) -0.0045(9) 0.0104(10) -0.0037(10)
F1 0.0637(12) 0.0345(10) 0.0351(10) 0.0055(7) 0.0101(9) 0.0055(8)
F2 0.0502(10) 0.0332(9) 0.0364(9) -0.0004(7) 0.0068(8) -0.0033(8)
F3 0.0498(10) 0.0377(9) 0.0295(8) 0.0011(7) 0.0039(7) 0.0037(8)
F4 0.0675(13) 0.0398(10) 0.0381(10) 0.0058(8) 0.0150(9) 0.0084(9)
F5 0.0631(12) 0.0455(11) 0.0358(10) -0.0062(8) 0.0054(9) -0.0008(9)
F6 0.0587(12) 0.0514(12) 0.0430(11) 0.0059(9) 0.0153(9) 0.0118(10)
F7 0.0453(10) 0.0325(9) 0.0326(9) -0.0007(7) 0.0044(7) -0.0012(7)
F8 0.0495(10) 0.0340(9) 0.0304(9) 0.0006(7) 0.0068(7) 0.0028(7)
F9 0.0461(10) 0.0349(9) 0.0340(9) 0.0013(7) 0.0039(8) -0.0027(7)
F10 0.0513(12) 0.0579(13) 0.0543(13) 0.0011(10) 0.0054(10) -0.0088(10)
F11 0.0686(14) 0.0431(11) 0.0479(12) 0.0035(9) 0.0123(10) -0.0123(10)
F12 0.0537(11) 0.0411(10) 0.0379(10) -0.0001(8) 0.0101(8) -0.0040(8)
F13 0.0621(13) 0.0474(11) 0.0418(11) -0.0035(9) 0.0091(9) -0.0154(9)
F14 0.0446(10) 0.0306(9) 0.0327(9) 0.0022(7) 0.0056(7) 0.0008(7)
C1 0.0465(18) 0.0338(16) 0.0439(18) -0.0078(13) 0.0059(14) -0.0019(13)
C2 0.0440(17) 0.0365(17) 0.0385(17) -0.0043(13) 0.0101(14) -0.0032(13)
C3 0.0414(16) 0.0365(16) 0.0315(15) -0.0018(12) 0.0046(13) -0.0030(13)
C4 0.0437(17) 0.0372(16) 0.0363(16) -0.0028(13) 0.0048(13) -0.0001(13)
C5 0.0436(17) 0.0418(17) 0.0392(17) -0.0012(14) 0.0035(14) 0.0017(14)
C6 0.0445(18) 0.0472(19) 0.0337(16) -0.0031(14) 0.0029(14) -0.0049(14)
C7 0.0481(18) 0.0429(18) 0.0368(17) -0.0083(14) 0.0082(14) -0.0068(14)
C8 0.054(2) 0.072(3) 0.041(2) -0.0130(18) -0.0037(16) 0.0064(19)
C9 0.0487(19) 0.0385(17) 0.0446(19) -0.0079(14) 0.0017(15) 0.0005(14)
C10 0.0467(18) 0.0386(17) 0.0344(16) -0.0015(13) -0.0001(13) 0.0017(14)
C11 0.0421(17) 0.0414(17) 0.0308(15) 0.0016(13) 0.0031(13) 0.0027(13)
C12 0.0468(18) 0.0397(17) 0.0324(15) 0.0028(13) -0.0001(13) 0.0073(14)
C13 0.0432(17) 0.0468(19) 0.0407(17) 0.0028(15) 0.0032(14) 0.0085(14)
C14 0.0441(18) 0.0485(19) 0.0402(18) 0.0012(15) -0.0023(14) 0.0006(15)
C15 0.049(2) 0.064(3) 0.078(3) -0.011(2) 0.003(2) -0.0014(19)
C16 0.0485(19) 0.0416(18) 0.0392(17) -0.0013(14) 0.0020(14) 0.0016(14)
C17 0.0503(19) 0.0374(17) 0.0387(17) 0.0015(13) 0.0073(14) 0.0085(14)
C18 0.0495(18) 0.0323(16) 0.0361(16) -0.0033(13) 0.0096(14) 0.0020(13)
C19 0.0476(17) 0.0286(15) 0.0357(16) 0.0002(12) 0.0101(13) 0.0004(12)
C20 0.0520(18) 0.0313(15) 0.0347(16) -0.0019(12) 0.0099(14) -0.0001(13)
C21 0.054(2) 0.0468(19) 0.0377(17) -0.0060(14) 0.0095(15) -0.0039(15)
C22 0.054(2) 0.056(2) 0.049(2) -0.0118(17) 0.0175(17) -0.0014(17)
C23 0.0467(19) 0.047(2) 0.0460(19) -0.0077(15) 0.0075(15) 0.0019(15)
C24 0.053(2) 0.108(4) 0.054(2) -0.021(2) 0.0196(19) -0.008(2)
C25 0.0564(19) 0.0298(15) 0.0292(15) -0.0013(12) 0.0059(13) 0.0011(13)
C26 0.0503(19) 0.0336(16) 0.0401(17) -0.0019(13) 0.0086(14) -0.0019(14)
C27 0.0440(17) 0.0331(16) 0.0370(16) -0.0019(12) 0.0069(13) -0.0017(13)
C28 0.0492(18) 0.0388(17) 0.0399(18) -0.0058(14) 0.0028(14) -0.0067(14)
C29 0.0474(18) 0.0452(19) 0.0354(17) -0.0002(14) 0.0018(14) -0.0045(15)
C30 0.056(2) 0.052(2) 0.0419(19) -0.0056(16) -0.0030(16) -0.0061(17)
C31 0.0474(18) 0.0418(18) 0.0344(16) 0.0032(13) 0.0026(14) -0.0004(14)
C32 0.0417(16) 0.0346(16) 0.0324(15) 0.0015(12) 0.0049(12) -0.0044(13)
C33 0.0370(15) 0.0335(15) 0.0206(13) -0.0008(11) 0.0019(11) 0.0020(12)
C34 0.0433(16) 0.0329(16) 0.0334(15) 0.0019(12) 0.0043(13) 0.0016(13)
C35 0.0436(17) 0.0319(15) 0.0365(16) -0.0016(12) 0.0052(13) -0.0019(12)
C36 0.0475(18) 0.0378(17) 0.0364(17) 0.0024(13) 0.0020(14) 0.0014(14)
C37 0.0448(18) 0.0458(19) 0.0434(19) 0.0020(15) 0.0038(15) 0.0041(14)
C38 0.050(2) 0.070(3) 0.048(2) 0.0082(19) 0.0021(17) 0.0125(19)
C39 0.0421(17) 0.0478(19) 0.0437(19) 0.0001(15) 0.0083(14) 0.0001(14)
C40 0.0429(17) 0.0349(16) 0.0384(17) -0.0025(13) 0.0046(13) -0.0043(13)
C41 0.0377(15) 0.0302(15) 0.0377(16) -0.0020(12) 0.0030(12) -0.0001(12)
C42 0.0434(17) 0.0388(17) 0.0412(17) 0.0029(14) 0.0058(14) -0.0039(13)
C43 0.0454(17) 0.0380(17) 0.0379(17) 0.0022(13) 0.0067(14) -0.0018(13)
C44 0.0459(19) 0.0442(19) 0.053(2) 0.0006(16) 0.0089(16) -0.0018(15)
C45 0.054(2) 0.046(2) 0.060(2) -0.0062(17) 0.0177(18) 0.0028(16)
C46 0.060(3) 0.066(3) 0.092(3) -0.019(3) 0.029(2) 0.000(2)
C47 0.055(2) 0.0361(17) 0.054(2) -0.0038(15) 0.0126(17) 0.0004(15)
C48 0.0460(18) 0.0324(16) 0.0452(18) 0.0009(14) 0.0088(14) 0.0004(13)
C49 0.0446(17) 0.0342(16) 0.0421(17) 0.0031(13) 0.0103(14) 0.0016(13)
C50 0.0513(19) 0.0300(16) 0.051(2) -0.0018(14) 0.0123(16) 0.0005(14)
C51 0.060(2) 0.051(2) 0.0411(19) 0.0080(16) 0.0109(16) 0.0012(17)
C52 0.0549(19) 0.0335(16) 0.0408(17) 0.0014(13) 0.0142(15) -0.0017(14)
C53 0.063(3) 0.071(3) 0.070(3) 0.008(2) 0.015(2) -0.002(2)
C54 0.056(2) 0.078(3) 0.069(3) -0.003(2) 0.010(2) -0.005(2)
N1 0.0457(15) 0.0343(14) 0.0357(14) -0.0018(11) 0.0061(11) -0.0017(11)
N2 0.0470(15) 0.0314(13) 0.0327(13) -0.0003(10) 0.0060(11) -0.0012(11)
N3 0.059(2) 0.099(4) 0.101(4) 0.006(3) 0.000(2) 0.003(2)

loop_
_atom_type_symbol
_atom_type_description
_atom_type_scat_dispersion_real
_atom_type_scat_dispersion_imag
_atom_type_scat_source
C C 0.0181 0.0091 'International Tables Vol C Tables 4.2.6.8 and 6.1.1.4'
H H 0.0000 0.0000 'International Tables Vol C Tables 4.2.6.8 and 6.1.1.4'
F F 0.0727 0.0534 'International Tables Vol C Tables 4.2.6.8 and 6.1.1.4'
N N 0.0311 0.0180 'International Tables Vol C Tables 4.2.6.8 and 6.1.1.4'
O O 0.0492 0.0322 'International Tables Vol C Tables 4.2.6.8 and 6.1.1.4'
Ti Ti 0.2191 1.8069 'International Tables Vol C Tables 4.2.6.8 and 6.1.1.4'

loop_
_geom_angle_atom_site_label_1
_geom_angle_atom_site_label_2
_geom_angle_atom_site_label_3
_geom_angle
_geom_angle_site_symmetry_1
_geom_angle_site_symmetry_3
_geom_angle_publ_flag
O2 Ti1 O3 95.06(11) . . ?
O2 Ti1 F1 98.77(10) . . ?
O3 Ti1 F1 97.96(9) . . ?
O2 Ti1 F14 94.01(9) . . ?
O3 Ti1 F14 91.73(9) . . ?
F1 Ti1 F14 163.17(9) . . ?
O2 Ti1 F3 87.41(10) . . ?
O3 Ti1 F3 175.51(9) . . ?
F1 Ti1 F3 85.34(8) . . ?
F14 Ti1 F3 84.34(8) . . ?
O2 Ti1 F2 170.27(10) . . ?
O3 Ti1 F2 92.21(9) . . ?
F1 Ti1 F2 86.58(9) . . ?
F14 Ti1 F2 79.30(8) . . ?
F3 Ti1 F2 84.93(8) . . ?
F6 Ti2 F5 97.60(10) . . ?
F6 Ti2 F4 96.63(10) . . ?
F5 Ti2 F4 95.67(10) . . ?
F6 Ti2 F3 167.61(9) . . ?
F5 Ti2 F3 91.30(9) . . ?
F4 Ti2 F3 91.02(9) . . ?
F6 Ti2 F8 88.87(9) . . ?
F5 Ti2 F8 88.97(9) . . ?
F4 Ti2 F8 172.26(9) . . ?
F3 Ti2 F8 82.66(8) . . ?
F6 Ti2 F12 89.47(10) . . ?
F5 Ti2 F12 169.90(10) . . ?
F4 Ti2 F12 90.65(9) . . ?
F3 Ti2 F12 80.69(8) . . ?
F8 Ti2 F12 83.93(8) . . ?
O5 Ti3 F7 97.83(10) . . ?
O5 Ti3 O4 99.10(10) . . ?
F7 Ti3 O4 99.86(9) . . ?
O5 Ti3 F9 91.80(9) . . ?
F7 Ti3 F9 165.39(8) . . ?
O4 Ti3 F9 89.37(9) . . ?
O5 Ti3 F8 88.39(9) . . ?
F7 Ti3 F8 86.83(8) . . ?
O4 Ti3 F8 169.11(9) . . ?
F9 Ti3 F8 82.46(8) . . ?
O5 Ti3 F14 171.02(9) . . ?
F7 Ti3 F14 86.35(8) . . ?
O4 Ti3 F14 87.94(9) . . ?
F9 Ti3 F14 82.66(7) . . ?
F8 Ti3 F14 83.90(7) . . ?
F11 Ti4 F10 97.51(11) . . ?
F11 Ti4 F13 96.32(10) . . ?
F10 Ti4 F13 96.37(11) . . ?
F11 Ti4 F9 169.87(10) . . ?
F10 Ti4 F9 90.07(10) . . ?
F13 Ti4 F9 89.47(9) . . ?
F11 Ti4 F2 89.22(10) . . ?
F10 Ti4 F2 169.76(9) . . ?
F13 Ti4 F2 90.51(9) . . ?
F9 Ti4 F2 82.40(8) . . ?
F11 Ti4 F12 89.68(9) . . ?
F10 Ti4 F12 88.21(10) . . ?
F13 Ti4 F12 171.90(9) . . ?
F9 Ti4 F12 83.83(8) . . ?
F2 Ti4 F12 84.11(8) . . ?
C3 O1 H1 109.5 . . ?
C11 O2 Ti1 162.3(2) . . ?
C19 O3 Ti1 148.3(2) . . ?
C33 O4 Ti3 133.1(2) . . ?
C41 O5 Ti3 161.3(2) . . ?
C49 O6 H6 109.5 . . ?
Ti4 F2 Ti1 148.56(10) . . ?
Ti2 F3 Ti1 152.19(10) . . ?
Ti2 F8 Ti3 151.71(10) . . ?
Ti4 F9 Ti3 150.16(10) . . ?
Ti2 F12 Ti4 151.61(11) . . ?
Ti1 F14 Ti3 148.73(10) . . ?
C2 C1 N1 110.4(3) . . ?
C2 C1 H1A 109.6 . . ?
N1 C1 H1A 109.6 . . ?
C2 C1 H1B 109.6 . . ?
N1 C1 H1B 109.6 . . ?
H1A C1 H1B 108.1 . . ?
C7 C2 C3 119.6(3) . . ?
C7 C2 C1 121.2(3) . . ?
C3 C2 C1 119.1(3) . . ?
O1 C3 C4 124.5(3) . . ?
O1 C3 C2 114.2(3) . . ?
C4 C3 C2 121.2(3) . . ?
C3 C4 C5 117.0(3) . . ?
C3 C4 C9 120.0(3) . . ?
C5 C4 C9 122.7(3) . . ?
C6 C5 C4 122.4(3) . . ?
C6 C5 H5 118.8 . . ?
C4 C5 H5 118.8 . . ?
C5 C6 C7 118.8(3) . . ?
C5 C6 C8 119.9(3) . . ?
C7 C6 C8 121.3(3) . . ?
C2 C7 C6 120.6(3) . . ?
C2 C7 H7 119.7 . . ?
C6 C7 H7 119.7 . . ?
C6 C8 H8A 109.5 . . ?
C6 C8 H8B 109.5 . . ?
H8A C8 H8B 109.5 . . ?
C6 C8 H8C 109.5 . . ?
H8A C8 H8C 109.5 . . ?
H8B C8 H8C 109.5 . . ?
C10 C9 C4 120.3(3) . . ?
C10 C9 H9A 107.2 . . ?
C4 C9 H9A 107.2 . . ?
C10 C9 H9B 107.2 . . ?
C4 C9 H9B 107.2 . . ?
H9A C9 H9B 106.9 . . ?
C16 C10 C11 116.7(3) . . ?
C16 C10 C9 126.2(3) . . ?
C11 C10 C9 116.8(3) . . ?
O2 C11 C12 118.7(3) . . ?
O2 C11 C10 117.9(3) . . ?
C12 C11 C10 123.4(3) . . ?
C11 C12 C13 117.7(3) . . ?
C11 C12 C17 120.4(3) . . ?
C13 C12 C17 121.9(3) . . ?
C14 C13 C12 121.0(3) . . ?
C14 C13 H13 119.5 . . ?
C12 C13 H13 119.5 . . ?
C13 C14 C16 119.0(3) . . ?
C13 C14 C15 120.8(4) . . ?
C16 C14 C15 120.1(3) . . ?
C14 C15 H15A 109.5 . . ?
C14 C15 H15B 109.5 . . ?
H15A C15 H15B 109.5 . . ?
C14 C15 H15C 109.5 . . ?
H15A C15 H15C 109.5 . . ?
H15B C15 H15C 109.5 . . ?
C10 C16 C14 122.1(3) . . ?
C10 C16 H16 118.9 . . ?
C14 C16 H16 118.9 . . ?
C12 C17 C18 112.3(3) . . ?
C12 C17 H17A 109.2 . . ?
C18 C17 H17A 109.2 . . ?
C12 C17 H17B 109.2 . . ?
C18 C17 H17B 109.2 . . ?
H17A C17 H17B 107.9 . . ?
C23 C18 C19 117.7(3) . . ?
C23 C18 C17 119.2(3) . . ?
C19 C18 C17 123.0(3) . . ?
O3 C19 C18 123.0(3) . . ?
O3 C19 C20 117.0(3) . . ?
C18 C19 C20 119.9(3) . . ?
C21 C20 C19 120.0(3) . . ?
C21 C20 C25 121.3(3) . . ?
C19 C20 C25 118.6(3) . . ?
C22 C21 C20 121.2(3) . . ?
C22 C21 H21 119.4 . . ?
C20 C21 H21 119.4 . . ?
C21 C22 C23 117.9(4) . . ?
C21 C22 C24 120.8(4) . . ?
C23 C22 C24 121.3(4) . . ?
C18 C23 C22 123.3(3) . . ?
C18 C23 H23 118.3 . . ?
C22 C23 H23 118.3 . . ?
C22 C24 H24A 109.5 . . ?
C22 C24 H24B 109.5 . . ?
H24A C24 H24B 109.5 . . ?
C22 C24 H24C 109.5 . . ?
H24A C24 H24C 109.5 . . ?
H24B C24 H24C 109.5 . . ?
C20 C25 N2 113.6(3) . . ?
C20 C25 H25A 108.8 . . ?
N2 C25 H25A 108.8 . . ?
C20 C25 H25B 108.8 . . ?
N2 C25 H25B 108.8 . . ?
H25A C25 H25B 107.7 . . ?
C27 C26 N2 116.3(3) . . ?
C27 C26 H26A 108.2 . . ?
N2 C26 H26A 108.2 . . ?
C27 C26 H26B 108.2 . . ?
N2 C26 H26B 108.2 . . ?
H26A C26 H26B 107.4 . . ?
C28 C27 C33 119.0(3) . . ?
C28 C27 C26 118.0(3) . . ?
C33 C27 C26 122.9(3) . . ?
C29 C28 C27 121.6(3) . . ?
C29 C28 H28 119.2 . . ?
C27 C28 H28 119.2 . . ?
C31 C29 C28 117.7(3) . . ?
C31 C29 C30 121.7(3) . . ?
C28 C29 C30 120.6(3) . . ?
C29 C30 H30A 109.5 . . ?
C29 C30 H30B 109.5 . . ?
H30A C30 H30B 109.5 . . ?
C29 C30 H30C 109.5 . . ?
H30A C30 H30C 109.5 . . ?
H30B C30 H30C 109.5 . . ?
C29 C31 C32 122.8(3) . . ?
C29 C31 H31 118.6 . . ?
C32 C31 H31 118.6 . . ?
C33 C32 C31 118.4(3) . . ?
C33 C32 C34 121.7(3) . . ?
C31 C32 C34 119.9(3) . . ?
O4 C33 C32 122.3(3) . . ?
O4 C33 C27 117.3(3) . . ?
C32 C33 C27 120.4(3) . . ?
C32 C34 C35 109.9(3) . . ?
C32 C34 H34A 109.7 . . ?
C35 C34 H34A 109.7 . . ?
C32 C34 H34B 109.7 . . ?
C35 C34 H34B 109.7 . . ?
H34A C34 H34B 108.2 . . ?
C36 C35 C41 118.1(3) . . ?
C36 C35 C34 121.6(3) . . ?
C41 C35 C34 120.1(3) . . ?
C37 C36 C35 121.9(3) . . ?
C37 C36 H36 119.0 . . ?
C35 C36 H36 119.0 . . ?
C36 C37 C39 118.4(3) . . ?
C36 C37 C38 121.0(3) . . ?
C39 C37 C38 120.5(3) . . ?
C37 C38 H38A 109.5 . . ?
C37 C38 H38B 109.5 . . ?
H38A C38 H38B 109.5 . . ?
C37 C38 H38C 109.5 . . ?
H38A C38 H38C 109.5 . . ?
H38B C38 H38C 109.5 . . ?
C40 C39 C37 121.6(3) . . ?
C40 C39 H39 119.2 . . ?
C37 C39 H39 119.2 . . ?
C41 C40 C39 118.3(3) . . ?
C41 C40 C42 122.3(3) . . ?
C39 C40 C42 119.4(3) . . ?
O5 C41 C40 120.1(3) . . ?
O5 C41 C35 118.3(3) . . ?
C40 C41 C35 121.5(3) . . ?
C40 C42 C43 113.0(3) . . ?
C40 C42 H42A 109.0 . . ?
C43 C42 H42A 109.0 . . ?
C40 C42 H42B 109.0 . . ?
C43 C42 H42B 109.0 . . ?
H42A C42 H42B 107.8 . . ?
C44 C43 C49 117.9(3) . . ?
C44 C43 C42 121.4(3) . . ?
C49 C43 C42 120.7(3) . . ?
C43 C44 C45 122.6(3) . . ?
C43 C44 H44 118.7 . . ?
C45 C44 H44 118.7 . . ?
C47 C45 C44 117.8(4) . . ?
C47 C45 C46 121.1(4) . . ?
C44 C45 C46 121.1(4) . . ?
C45 C46 H46A 109.5 . . ?
C45 C46 H46B 109.5 . . ?
H46A C46 H46B 109.5 . . ?
C45 C46 H46C 109.5 . . ?
H46A C46 H46C 109.5 . . ?
H46B C46 H46C 109.5 . . ?
C45 C47 C48 121.5(4) . . ?
C45 C47 H47 119.2 . . ?
C48 C47 H47 119.2 . . ?
C49 C48 C47 118.9(3) . . ?
C49 C48 C50 120.5(3) . . ?
C47 C48 C50 120.6(3) . . ?
O6 C49 C48 115.8(3) . . ?
O6 C49 C43 123.1(3) . . ?
C48 C49 C43 121.1(3) . . ?
C48 C50 N1 113.0(3) . . ?
C48 C50 H50A 109.0 . . ?
N1 C50 H50A 109.0 . . ?
C48 C50 H50B 109.0 . . ?
N1 C50 H50B 109.0 . . ?
H50A C50 H50B 107.8 . . ?
N1 C51 H51A 109.5 . . ?
N1 C51 H51B 109.5 . . ?
H51A C51 H51B 109.5 . . ?
N1 C51 H51C 109.5 . . ?
H51A C51 H51C 109.5 . . ?
H51B C51 H51C 109.5 . . ?
N2 C52 H52A 109.5 . . ?
N2 C52 H52B 109.5 . . ?
H52A C52 H52B 109.5 . . ?
N2 C52 H52C 109.5 . . ?
H52A C52 H52C 109.5 . . ?
H52B C52 H52C 109.5 . . ?
C54 C53 H53A 109.5 . . ?
C54 C53 H53B 109.5 . . ?
H53A C53 H53B 109.5 . . ?
C54 C53 H53C 109.5 . . ?
H53A C53 H53C 109.5 . . ?
H53B C53 H53C 109.5 . . ?
N3 C54 C53 178.5(6) . . ?
C51 N1 C50 111.4(3) . . ?
C51 N1 C1 112.7(3) . . ?
C50 N1 C1 111.6(2) . . ?
C51 N1 H1C 106.9 . . ?
C50 N1 H1C 106.9 . . ?
C1 N1 H1C 106.9 . . ?
C52 N2 C26 114.0(3) . . ?
C52 N2 C25 111.4(3) . . ?
C26 N2 C25 107.3(2) . . ?
C52 N2 H2 108.0 . . ?
C26 N2 H2 108.0 . . ?
C25 N2 H2 108.0 . . ?

loop_
_geom_bond_atom_site_label_1
_geom_bond_atom_site_label_2
_geom_bond_distance
_geom_bond_site_symmetry_2
_geom_bond_publ_flag
Ti1 O2 1.762(2) . ?
Ti1 O3 1.822(2) . ?
Ti1 F1 1.8342(19) . ?
Ti1 F14 2.0018(18) . ?
Ti1 F3 2.0316(19) . ?
Ti1 F2 2.0326(19) . ?
Ti2 F6 1.771(2) . ?
Ti2 F5 1.780(2) . ?
Ti2 F4 1.781(2) . ?
Ti2 F3 1.944(2) . ?
Ti2 F8 1.9680(18) . ?
Ti2 F12 1.988(2) . ?
Ti3 O5 1.799(2) . ?
Ti3 F7 1.8246(18) . ?
Ti3 O4 1.829(2) . ?
Ti3 F9 2.0014(19) . ?
Ti3 F8 2.0138(18) . ?
Ti3 F14 2.0369(18) . ?
Ti4 F11 1.769(2) . ?
Ti4 F10 1.771(2) . ?
Ti4 F13 1.776(2) . ?
Ti4 F9 1.9825(19) . ?
Ti4 F2 1.984(2) . ?
Ti4 F12 1.992(2) . ?
O1 C3 1.373(4) . ?
O1 H1 0.8400 . ?
O2 C11 1.361(4) . ?
O3 C19 1.357(4) . ?
O4 C33 1.367(3) . ?
O5 C41 1.369(4) . ?
O6 C49 1.376(4) . ?
O6 H6 0.8400 . ?
C1 C2 1.504(5) . ?
C1 N1 1.523(4) . ?
C1 H1A 0.9900 . ?
C1 H1B 0.9900 . ?
C2 C7 1.382(5) . ?
C2 C3 1.399(5) . ?
C3 C4 1.392(5) . ?
C4 C5 1.404(5) . ?
C4 C9 1.506(5) . ?
C5 C6 1.382(5) . ?
C5 H5 0.9500 . ?
C6 C7 1.387(5) . ?
C6 C8 1.510(5) . ?
C7 H7 0.9500 . ?
C8 H8A 0.9800 . ?
C8 H8B 0.9800 . ?
C8 H8C 0.9800 . ?
C9 C10 1.503(5) . ?
C9 H9A 0.9900 . ?
C9 H9B 0.9900 . ?
C10 C16 1.392(5) . ?
C10 C11 1.397(5) . ?
C11 C12 1.390(5) . ?
C12 C13 1.396(5) . ?
C12 C17 1.504(5) . ?
C13 C14 1.393(5) . ?
C13 H13 0.9500 . ?
C14 C16 1.393(5) . ?
C14 C15 1.502(5) . ?
C15 H15A 0.9800 . ?
C15 H15B 0.9800 . ?
C15 H15C 0.9800 . ?
C16 H16 0.9500 . ?
C17 C18 1.522(5) . ?
C17 H17A 0.9900 . ?
C17 H17B 0.9900 . ?
C18 C23 1.390(5) . ?
C18 C19 1.405(5) . ?
C19 C20 1.410(4) . ?
C20 C21 1.392(5) . ?
C20 C25 1.488(5) . ?
C21 C22 1.380(5) . ?
C21 H21 0.9500 . ?
C22 C23 1.395(5) . ?
C22 C24 1.507(6) . ?
C23 H23 0.9500 . ?
C24 H24A 0.9800 . ?
C24 H24B 0.9800 . ?
C24 H24C 0.9800 . ?
C25 N2 1.523(4) . ?
C25 H25A 0.9900 . ?
C25 H25B 0.9900 . ?
C26 C27 1.493(5) . ?
C26 N2 1.506(4) . ?
C26 H26A 0.9900 . ?
C26 H26B 0.9900 . ?
C27 C28 1.396(5) . ?
C27 C33 1.413(4) . ?
C28 C29 1.391(5) . ?
C28 H28 0.9500 . ?
C29 C31 1.387(5) . ?
C29 C30 1.512(5) . ?
C30 H30A 0.9800 . ?
C30 H30B 0.9800 . ?
C30 H30C 0.9800 . ?
C31 C32 1.397(4) . ?
C31 H31 0.9500 . ?
C32 C33 1.389(4) . ?
C32 C34 1.512(4) . ?
C34 C35 1.513(5) . ?
C34 H34A 0.9900 . ?
C34 H34B 0.9900 . ?
C35 C36 1.386(5) . ?
C35 C41 1.404(5) . ?
C36 C37 1.383(5) . ?
C36 H36 0.9500 . ?
C37 C39 1.395(5) . ?
C37 C38 1.518(5) . ?
C38 H38A 0.9800 . ?
C38 H38B 0.9800 . ?
C38 H38C 0.9800 . ?
C39 C40 1.390(5) . ?
C39 H39 0.9500 . ?
C40 C41 1.386(5) . ?
C40 C42 1.517(5) . ?
C42 C43 1.518(5) . ?
C42 H42A 0.9900 . ?
C42 H42B 0.9900 . ?
C43 C44 1.385(5) . ?
C43 C49 1.395(5) . ?
C44 C45 1.396(6) . ?
C44 H44 0.9500 . ?
C45 C47 1.382(5) . ?
C45 C46 1.509(6) . ?
C46 H46A 0.9800 . ?
C46 H46B 0.9800 . ?
C46 H46C 0.9800 . ?
C47 C48 1.394(5) . ?
C47 H47 0.9500 . ?
C48 C49 1.393(5) . ?
C48 C50 1.494(5) . ?
C50 N1 1.499(4) . ?
C50 H50A 0.9900 . ?
C50 H50B 0.9900 . ?
C51 N1 1.490(4) . ?
C51 H51A 0.9800 . ?
C51 H51B 0.9800 . ?
C51 H51C 0.9800 . ?
C52 N2 1.498(4) . ?
C52 H52A 0.9800 . ?
C52 H52B 0.9800 . ?
C52 H52C 0.9800 . ?
C53 C54 1.438(7) . ?
C53 H53A 0.9800 . ?
C53 H53B 0.9800 . ?
C53 H53C 0.9800 . ?
C54 N3 1.142(7) . ?
N1 H1C 1.0000 . ?
N2 H2 1.0000 . ?

loop_
_geom_torsion_atom_site_label_1
_geom_torsion_atom_site_label_2
_geom_torsion_atom_site_label_3
_geom_torsion_atom_site_label_4
_geom_torsion
_geom_torsion_site_symmetry_1
_geom_torsion_site_symmetry_2
_geom_torsion_site_symmetry_3
_geom_torsion_site_symmetry_4
_geom_torsion_publ_flag
O3 Ti1 O2 C11 7.7(7) . . . . ?
F1 Ti1 O2 C11 106.5(7) . . . . ?
F14 Ti1 O2 C11 -84.4(7) . . . . ?
F3 Ti1 O2 C11 -168.6(7) . . . . ?
O2 Ti1 O3 C19 -7.5(4) . . . . ?
F1 Ti1 O3 C19 -107.1(4) . . . . ?
F14 Ti1 O3 C19 86.7(4) . . . . ?
F2 Ti1 O3 C19 166.1(4) . . . . ?
O5 Ti3 O4 C33 -39.7(3) . . . . ?
F7 Ti3 O4 C33 -139.4(2) . . . . ?
F9 Ti3 O4 C33 52.0(3) . . . . ?
F8 Ti3 O4 C33 93.3(5) . . . . ?
F14 Ti3 O4 C33 134.7(3) . . . . ?
F7 Ti3 O5 C41 123.2(7) . . . . ?
O4 Ti3 O5 C41 21.8(7) . . . . ?
F9 Ti3 O5 C41 -67.8(7) . . . . ?
F8 Ti3 O5 C41 -150.2(7) . . . . ?
N1 C1 C2 C7 -123.9(3) . . . . ?
N1 C1 C2 C3 54.7(4) . . . . ?
C7 C2 C3 O1 -177.9(3) . . . . ?
C1 C2 C3 O1 3.4(4) . . . . ?
C7 C2 C3 C4 5.7(5) . . . . ?
C1 C2 C3 C4 -173.0(3) . . . . ?
O1 C3 C4 C5 -179.7(3) . . . . ?
C2 C3 C4 C5 -3.7(5) . . . . ?
O1 C3 C4 C9 -4.9(5) . . . . ?
C2 C3 C4 C9 171.1(3) . . . . ?
C3 C4 C5 C6 -1.5(5) . . . . ?
C9 C4 C5 C6 -176.1(3) . . . . ?
C4 C5 C6 C7 4.5(5) . . . . ?
C4 C5 C6 C8 -176.6(4) . . . . ?
C3 C2 C7 C6 -2.5(5) . . . . ?
C1 C2 C7 C6 176.1(3) . . . . ?
C5 C6 C7 C2 -2.5(5) . . . . ?
C8 C6 C7 C2 178.7(4) . . . . ?
C3 C4 C9 C10 152.8(3) . . . . ?
C5 C4 C9 C10 -32.7(5) . . . . ?
C4 C9 C10 C16 -24.4(6) . . . . ?
C4 C9 C10 C11 162.0(3) . . . . ?
Ti1 O2 C11 C12 -43.9(8) . . . . ?
Ti1 O2 C11 C10 136.1(6) . . . . ?
C16 C10 C11 O2 -178.4(3) . . . . ?
C9 C10 C11 O2 -4.1(5) . . . . ?
C16 C10 C11 C12 1.7(5) . . . . ?
C9 C10 C11 C12 175.9(3) . . . . ?
O2 C11 C12 C13 179.2(3) . . . . ?
C10 C11 C12 C13 -0.9(5) . . . . ?
O2 C11 C12 C17 1.2(5) . . . . ?
C10 C11 C12 C17 -178.9(3) . . . . ?
C11 C12 C13 C14 -0.7(5) . . . . ?
C17 C12 C13 C14 177.3(3) . . . . ?
C12 C13 C14 C16 1.3(5) . . . . ?
C12 C13 C14 C15 -177.9(4) . . . . ?
C11 C10 C16 C14 -1.0(5) . . . . ?
C9 C10 C16 C14 -174.6(3) . . . . ?
C13 C14 C16 C10 -0.4(5) . . . . ?
C15 C14 C16 C10 178.7(4) . . . . ?
C11 C12 C17 C18 84.9(4) . . . . ?
C13 C12 C17 C18 -93.0(4) . . . . ?
C12 C17 C18 C23 89.2(4) . . . . ?
C12 C17 C18 C19 -92.3(4) . . . . ?
Ti1 O3 C19 C18 42.7(5) . . . . ?
Ti1 O3 C19 C20 -141.0(3) . . . . ?
C23 C18 C19 O3 178.9(3) . . . . ?
C17 C18 C19 O3 0.3(5) . . . . ?
C23 C18 C19 C20 2.7(5) . . . . ?
C17 C18 C19 C20 -175.9(3) . . . . ?
O3 C19 C20 C21 -178.9(3) . . . . ?
C18 C19 C20 C21 -2.4(5) . . . . ?
O3 C19 C20 C25 -2.7(4) . . . . ?
C18 C19 C20 C25 173.7(3) . . . . ?
C19 C20 C21 C22 0.2(5) . . . . ?
C25 C20 C21 C22 -175.9(3) . . . . ?
C20 C21 C22 C23 1.7(6) . . . . ?
C20 C21 C22 C24 -179.5(4) . . . . ?
C19 C18 C23 C22 -0.8(5) . . . . ?
C17 C18 C23 C22 177.9(3) . . . . ?
C21 C22 C23 C18 -1.4(6) . . . . ?
C24 C22 C23 C18 179.8(4) . . . . ?
C21 C20 C25 N2 -103.5(4) . . . . ?
C19 C20 C25 N2 80.4(4) . . . . ?
N2 C26 C27 C28 132.9(3) . . . . ?
N2 C26 C27 C33 -50.4(4) . . . . ?
C33 C27 C28 C29 -1.7(5) . . . . ?
C26 C27 C28 C29 175.2(3) . . . . ?
C27 C28 C29 C31 3.4(5) . . . . ?
C27 C28 C29 C30 -177.3(3) . . . . ?
C28 C29 C31 C32 -2.1(5) . . . . ?
C30 C29 C31 C32 178.7(3) . . . . ?
C29 C31 C32 C33 -1.0(5) . . . . ?
C29 C31 C32 C34 178.3(3) . . . . ?
Ti3 O4 C33 C32 68.0(4) . . . . ?
Ti3 O4 C33 C27 -109.4(3) . . . . ?
C31 C32 C33 O4 -174.5(3) . . . . ?
C34 C32 C33 O4 6.2(5) . . . . ?
C31 C32 C33 C27 2.9(5) . . . . ?
C34 C32 C33 C27 -176.5(3) . . . . ?
C28 C27 C33 O4 175.9(3) . . . . ?
C26 C27 C33 O4 -0.8(5) . . . . ?
C28 C27 C33 C32 -1.6(5) . . . . ?
C26 C27 C33 C32 -178.3(3) . . . . ?
C33 C32 C34 C35 -106.2(3) . . . . ?
C31 C32 C34 C35 74.5(4) . . . . ?
C32 C34 C35 C36 -96.7(3) . . . . ?
C32 C34 C35 C41 78.4(4) . . . . ?
C41 C35 C36 C37 -1.8(5) . . . . ?
C34 C35 C36 C37 173.4(3) . . . . ?
C35 C36 C37 C39 2.6(5) . . . . ?
C35 C36 C37 C38 -174.8(3) . . . . ?
C36 C37 C39 C40 -1.4(5) . . . . ?
C38 C37 C39 C40 176.0(3) . . . . ?
C37 C39 C40 C41 -0.5(5) . . . . ?
C37 C39 C40 C42 179.2(3) . . . . ?
Ti3 O5 C41 C40 134.5(6) . . . . ?
Ti3 O5 C41 C35 -45.6(8) . . . . ?
C39 C40 C41 O5 -178.8(3) . . . . ?
C42 C40 C41 O5 1.5(5) . . . . ?
C39 C40 C41 C35 1.3(5) . . . . ?
C42 C40 C41 C35 -178.4(3) . . . . ?
C36 C35 C41 O5 179.9(3) . . . . ?
C34 C35 C41 O5 4.6(4) . . . . ?
C36 C35 C41 C40 -0.2(5) . . . . ?
C34 C35 C41 C40 -175.5(3) . . . . ?
C41 C40 C42 C43 106.1(4) . . . . ?
C39 C40 C42 C43 -73.6(4) . . . . ?
C40 C42 C43 C44 105.5(4) . . . . ?
C40 C42 C43 C49 -73.6(4) . . . . ?
C49 C43 C44 C45 -2.5(6) . . . . ?
C42 C43 C44 C45 178.4(3) . . . . ?
C43 C44 C45 C47 -0.1(6) . . . . ?
C43 C44 C45 C46 -179.3(4) . . . . ?
C44 C45 C47 C48 2.8(6) . . . . ?
C46 C45 C47 C48 -178.0(4) . . . . ?
C45 C47 C48 C49 -2.8(6) . . . . ?
C45 C47 C48 C50 175.5(3) . . . . ?
C47 C48 C49 O6 -179.5(3) . . . . ?
C50 C48 C49 O6 2.2(5) . . . . ?
C47 C48 C49 C43 0.1(5) . . . . ?
C50 C48 C49 C43 -178.2(3) . . . . ?
C44 C43 C49 O6 -178.0(3) . . . . ?
C42 C43 C49 O6 1.1(5) . . . . ?
C44 C43 C49 C48 2.5(5) . . . . ?
C42 C43 C49 C48 -178.4(3) . . . . ?
C49 C48 C50 N1 -52.7(4) . . . . ?
C47 C48 C50 N1 129.0(3) . . . . ?
C48 C50 N1 C51 -61.8(4) . . . . ?
C48 C50 N1 C1 171.3(3) . . . . ?
C2 C1 N1 C51 57.7(4) . . . . ?
C2 C1 N1 C50 -176.1(3) . . . . ?
C27 C26 N2 C52 -39.6(4) . . . . ?
C27 C26 N2 C25 -163.4(3) . . . . ?
C20 C25 N2 C52 69.2(3) . . . . ?
C20 C25 N2 C26 -165.3(3) . . . . ?

loop_
_platon_squeeze_void_nr
_platon_squeeze_void_average_x
_platon_squeeze_void_average_y
_platon_squeeze_void_average_z
_platon_squeeze_void_volume
_platon_squeeze_void_count_electrons
_platon_squeeze_void_content
1 0.000 0.461 -0.035 821 140 ' '
2 0.181 0.637 0.036 9 1 ' '
3 0.181 0.863 0.536 9 1 ' '
4 0.334 0.641 0.050 13 1 ' '
5 0.334 0.859 0.550 14 1 ' '
6 0.678 0.141 0.451 16 1 ' '
7 0.679 0.359 0.951 17 1 ' '
8 0.833 0.137 0.466 7 0 ' '
9 0.833 0.363 0.966 7 0 ' '
